data_2102974
loop_
_publ_author_name
'Wardell, Solange M. S. V.'
'de Souza, Marcus V. N.'
'Wardell, James L.'
'Low, John N.'
'Glidewell, Christopher'

_publ_section_title
;
 Supramolecular structures in <i>N</i>-isonicotinoyl
 arylaldehydehydrazones: multiple hydrogen-bonding modes in series of
 geometric isomers
;
_journal_coeditor_code BM5048
_journal_issue 6
_journal_name_full 'Acta Crystallographica Section B'
_journal_page_first 879
_journal_page_last 895
_journal_paper_doi 10.1107/S0108768107036270
_journal_volume 63
_journal_year 2007
_chemical_formula_moiety 'C13 H10 F N3 O'
_chemical_formula_sum 'C13 H10 F N3 O'
_chemical_formula_weight 243.24
_chemical_name_systematic
;
N-isonicotinoyl 2-fluorobenzaldehydehydrazone
;
_space_group_IT_number 2
_symmetry_cell_setting triclinic
_symmetry_space_group_name_Hall '-P 1'
_symmetry_space_group_name_H-M 'P -1'
_atom_sites_solution_hydrogens geom
_atom_sites_solution_primary direct
_atom_sites_solution_secondary difmap
_cell_angle_alpha 90.663(2)
_cell_angle_beta 104.903(3)
_cell_angle_gamma 109.268(2)
_cell_formula_units_Z 4
_cell_length_a 7.4815(2)
_cell_length_b 11.1344(2)
_cell_length_c 14.5365(3)
_cell_measurement_reflns_used 5044
_cell_measurement_temperature 120(2)
_cell_measurement_theta_max 27.53
_cell_measurement_theta_min 1.46
_cell_volume 1098.45(5)
_computing_cell_refinement 'DENZO (Otwinowski & Minor, 1997) & COLLECT'
_computing_data_collection 'COLLECT (Hooft, 1999)'
_computing_data_reduction 'DENZO & COLLECT'
_computing_molecular_graphics 'PLATON (Spek, 2003)'
_computing_publication_material 'SHELXL-97 & PRPKAPPA (Ferguson, 1999)'
_computing_structure_refinement 'OSCAIL and SHELXL-97 (Sheldrick, 1997)'
_computing_structure_solution 'OSCAIL (McArdle, 2003) & SHELXS-97 (Sheldrick, 1997)'
_diffrn_ambient_temperature 120(2)
_diffrn_detector_area_resol_mean 9.091
_diffrn_measured_fraction_theta_full 0.994
_diffrn_measured_fraction_theta_max 0.994
_diffrn_measurement_device_type 'Bruker-Nonius KappaCCD'
_diffrn_measurement_method '\f & \w scans'
_diffrn_radiation_monochromator graphite
_diffrn_radiation_source 'Bruker-Nonius FR591 rotating anode'
_diffrn_radiation_type 'Mo K\a'
_diffrn_radiation_wavelength 0.71073
_diffrn_reflns_av_R_equivalents 0.0576
_diffrn_reflns_av_sigmaI/netI 0.0566
_diffrn_reflns_limit_h_max 9
_diffrn_reflns_limit_h_min -9
_diffrn_reflns_limit_k_max 14
_diffrn_reflns_limit_k_min -14
_diffrn_reflns_limit_l_max 18
_diffrn_reflns_limit_l_min -18
_diffrn_reflns_number 24858
_diffrn_reflns_theta_full 27.53
_diffrn_reflns_theta_max 27.53
_diffrn_reflns_theta_min 1.46
_diffrn_standards_decay_% 0
_diffrn_standards_number 0
_exptl_absorpt_coefficient_mu 0.109
_exptl_absorpt_correction_T_max 0.998
_exptl_absorpt_correction_T_min 0.969
_exptl_absorpt_correction_type multi-scan
_exptl_absorpt_process_details 'SADABS 2.10 (Sheldrick, 2003)'
_exptl_crystal_colour colourless
_exptl_crystal_density_diffrn 1.471
_exptl_crystal_density_method 'not measured'
_exptl_crystal_description needle
_exptl_crystal_F_000 504
_exptl_crystal_size_max 0.36
_exptl_crystal_size_mid 0.04
_exptl_crystal_size_min 0.02
_refine_diff_density_max 0.230
_refine_diff_density_min -0.306
_refine_ls_extinction_method none
_refine_ls_goodness_of_fit_ref 1.026
_refine_ls_hydrogen_treatment constr
_refine_ls_matrix_type full
_refine_ls_number_parameters 325
_refine_ls_number_reflns 5044
_refine_ls_number_restraints 0
_refine_ls_restrained_S_all 1.026
_refine_ls_R_factor_all 0.0902
_refine_ls_R_factor_gt 0.0533
_refine_ls_shift/su_max 0.000
_refine_ls_shift/su_mean 0.000
_refine_ls_structure_factor_coef Fsqd
_refine_ls_weighting_details 'w=1/[\s^2^(Fo^2^)+(0.0609P)^2^+0.2769P] where P=(Fo^2^+2Fc^2^)/3'
_refine_ls_weighting_scheme calc
_refine_ls_wR_factor_gt 0.1105
_refine_ls_wR_factor_ref 0.1246
_reflns_number_gt 3443
_reflns_number_total 5044
_reflns_threshold_expression I>2\s(I)
_cod_data_source_file bm5048.cif
_cod_data_source_block II
_cod_depositor_comments
;
The following automatic conversions were performed:
'_exptl_absorpt_correction_type' value 'Multi-scan' changed to
'multi-scan' according to
'/home/saulius/struct/CIF-dictionaries/cif_core.dic' dictionary named
'cif_core.dic' version 2.4.1 from 2010-06-29.

Automatic conversion script
Id: cif_fix_enum 1527 2010-12-29 10:47:43Z saulius 

The following automatic conversions were performed:

'_exptl_absorpt_correction_type' value 'Multi-scan' changed to
'multi-scan' according to
/home/saulius/struct/CIF-dictionaries/cif_core.dic dictionary named
'cif_core.dic' version 2.4.1 from 2010-06-29.

Automatic conversion script
Id: cif_fix_values 1715 2011-07-08 13:25:40Z adriana 
;
_cod_database_code 2102974

loop_
_symmetry_equiv_pos_as_xyz
'x, y, z'
'-x, -y, -z'

loop_
_atom_site_type_symbol
_atom_site_label
_atom_site_fract_x
_atom_site_fract_y
_atom_site_fract_z
_atom_site_U_iso_or_equiv
_atom_site_adp_type
_atom_site_calc_flag
_atom_site_refinement_flags
_atom_site_occupancy
N N11 0.2568(2) 0.10175(13) 0.23246(9) 0.0220(3) Uani d . 1
C C12 0.2461(3) 0.21827(16) 0.22005(12) 0.0229(4) Uani d . 1
C C13 0.2556(2) 0.30368(15) 0.29254(11) 0.0205(4) Uani d . 1
C C14 0.2742(2) 0.26714(14) 0.38461(11) 0.0170(3) Uani d . 1
C C15 0.2839(3) 0.14643(15) 0.39850(11) 0.0220(4) Uani d . 1
C C16 0.2752(3) 0.06825(16) 0.32166(12) 0.0233(4) Uani d . 1
C C17 0.2846(2) 0.34777(15) 0.47089(11) 0.0185(3) Uani d . 1
O O1 0.3187(2) 0.31077(11) 0.55034(8) 0.0287(3) Uani d . 1
N N17 0.2520(2) 0.45985(12) 0.45519(9) 0.0187(3) Uani d . 1
N N27 0.2615(2) 0.53571(13) 0.53311(9) 0.0200(3) Uani d . 1
C C27 0.2206(2) 0.63712(15) 0.51473(11) 0.0209(4) Uani d . 1
C C21 0.2277(2) 0.72362(15) 0.59302(11) 0.0196(4) Uani d . 1
C C22 0.2171(3) 0.84367(16) 0.57814(12) 0.0240(4) Uani d . 1
F F22 0.20023(18) 0.87950(10) 0.48760(7) 0.0388(3) Uani d . 1
C C23 0.2258(3) 0.93012(16) 0.64940(13) 0.0283(4) Uani d . 1
C C24 0.2436(3) 0.89412(17) 0.74086(13) 0.0265(4) Uani d . 1
C C25 0.2523(3) 0.77371(16) 0.75936(12) 0.0252(4) Uani d . 1
C C26 0.2447(2) 0.68958(15) 0.68671(11) 0.0209(4) Uani d . 1
N N31 0.1828(2) 0.59474(13) 0.27155(10) 0.0232(3) Uani d . 1
C C32 0.3068(2) 0.71541(15) 0.28034(11) 0.0211(4) Uani d . 1
C C33 0.3042(2) 0.79405(15) 0.20699(11) 0.0190(3) Uani d . 1
C C34 0.1675(2) 0.74530(15) 0.11893(11) 0.0182(3) Uani d . 1
C C35 0.0398(2) 0.61985(15) 0.10813(11) 0.0205(4) Uani d . 1
C C36 0.0519(3) 0.54914(16) 0.18554(12) 0.0232(4) Uani d . 1
C C37 0.1565(2) 0.81756(15) 0.03206(11) 0.0198(4) Uani d . 1
O O3 0.08845(19) 0.76039(11) -0.04838(8) 0.0289(3) Uani d . 1
N N37 0.2310(2) 0.94722(12) 0.05026(9) 0.0206(3) Uani d . 1
N N47 0.2291(2) 1.01832(12) -0.02739(9) 0.0213(3) Uani d . 1
C C47 0.3226(2) 1.13827(15) -0.00777(11) 0.0203(4) Uani d . 1
C C41 0.3254(2) 1.22065(15) -0.08559(11) 0.0193(4) Uani d . 1
C C42 0.4632(3) 1.34337(15) -0.07278(11) 0.0215(4) Uani d . 1
F F42 0.59329(15) 1.38642(9) 0.01540(7) 0.0303(3) Uani d . 1
C C43 0.4784(3) 1.42250(16) -0.14464(12) 0.0251(4) Uani d . 1
C C44 0.3500(3) 1.37705(16) -0.23482(12) 0.0262(4) Uani d . 1
C C45 0.2069(3) 1.25612(16) -0.25095(12) 0.0246(4) Uani d . 1
C C46 0.1936(3) 1.17945(16) -0.17695(11) 0.0211(4) Uani d . 1
H H12 0.2310 0.2441 0.1573 0.027 Uiso calc R 1
H H13 0.2495 0.3859 0.2796 0.025 Uiso calc R 1
H H15 0.2965 0.1175 0.4603 0.026 Uiso calc R 1
H H16 0.2828 -0.0141 0.3328 0.028 Uiso calc R 1
H H17 0.2247 0.4847 0.3960 0.022 Uiso d R 1
H H27 0.1858 0.6562 0.4504 0.025 Uiso calc R 1
H H23 0.2198 1.0122 0.6358 0.034 Uiso calc R 1
H H24 0.2500 0.9517 0.7913 0.032 Uiso calc R 1
H H25 0.2635 0.7491 0.8224 0.030 Uiso calc R 1
H H26 0.2510 0.6076 0.7003 0.025 Uiso calc R 1
H H32 0.4020 0.7491 0.3402 0.025 Uiso calc R 1
H H33 0.3941 0.8795 0.2169 0.023 Uiso calc R 1
H H35 -0.0544 0.5832 0.0485 0.025 Uiso calc R 1
H H36 -0.0372 0.4637 0.1775 0.028 Uiso calc R 1
H H37 0.2568 0.9871 0.1089 0.025 Uiso d R 1
H H47 0.3897 1.1738 0.0566 0.024 Uiso calc R 1
H H43 0.5744 1.5060 -0.1326 0.030 Uiso calc R 1
H H44 0.3599 1.4289 -0.2860 0.031 Uiso calc R 1
H H45 0.1180 1.2259 -0.3128 0.029 Uiso calc R 1
H H46 0.0934 1.0976 -0.1883 0.025 Uiso calc R 1

loop_
_atom_site_aniso_label
_atom_site_aniso_U_11
_atom_site_aniso_U_22
_atom_site_aniso_U_33
_atom_site_aniso_U_12
_atom_site_aniso_U_13
_atom_site_aniso_U_23
N11 0.0218(8) 0.0223(7) 0.0203(7) 0.0065(6) 0.0048(6) -0.0025(6)
C12 0.0262(9) 0.0259(9) 0.0178(8) 0.0114(7) 0.0049(7) 0.0011(6)
C13 0.0237(9) 0.0203(8) 0.0192(8) 0.0110(7) 0.0043(7) 0.0017(6)
C14 0.0153(8) 0.0168(8) 0.0178(8) 0.0050(6) 0.0035(6) 0.0000(6)
C15 0.0277(9) 0.0192(8) 0.0187(8) 0.0073(7) 0.0065(7) 0.0015(6)
C16 0.0265(9) 0.0178(8) 0.0250(9) 0.0071(7) 0.0068(7) 0.0019(7)
C17 0.0182(8) 0.0193(8) 0.0165(8) 0.0055(7) 0.0036(6) 0.0005(6)
O1 0.0455(8) 0.0269(6) 0.0167(6) 0.0176(6) 0.0069(5) 0.0029(5)
N17 0.0235(8) 0.0179(7) 0.0144(6) 0.0075(6) 0.0042(5) -0.0002(5)
N27 0.0214(7) 0.0190(7) 0.0183(7) 0.0053(6) 0.0057(6) -0.0028(5)
C27 0.0230(9) 0.0215(8) 0.0182(8) 0.0071(7) 0.0067(7) 0.0020(6)
C21 0.0189(8) 0.0184(8) 0.0209(8) 0.0055(7) 0.0059(7) -0.0003(6)
C22 0.0267(9) 0.0231(9) 0.0225(9) 0.0084(7) 0.0075(7) 0.0046(7)
F22 0.0656(8) 0.0267(6) 0.0310(6) 0.0210(6) 0.0180(6) 0.0113(4)
C23 0.0283(10) 0.0184(8) 0.0393(11) 0.0090(8) 0.0102(8) -0.0017(7)
C24 0.0205(9) 0.0265(9) 0.0295(9) 0.0052(7) 0.0063(7) -0.0091(7)
C25 0.0223(9) 0.0280(9) 0.0216(9) 0.0044(7) 0.0056(7) -0.0043(7)
C26 0.0209(9) 0.0200(8) 0.0218(8) 0.0064(7) 0.0067(7) 0.0018(6)
N31 0.0299(8) 0.0214(7) 0.0217(7) 0.0114(6) 0.0094(6) 0.0041(6)
C32 0.0239(9) 0.0237(8) 0.0173(8) 0.0113(7) 0.0046(7) 0.0008(6)
C33 0.0210(9) 0.0168(8) 0.0199(8) 0.0069(7) 0.0066(7) 0.0010(6)
C34 0.0218(9) 0.0197(8) 0.0173(8) 0.0107(7) 0.0077(7) 0.0020(6)
C35 0.0224(9) 0.0211(8) 0.0183(8) 0.0085(7) 0.0051(7) -0.0002(6)
C36 0.0260(9) 0.0193(8) 0.0242(9) 0.0058(7) 0.0096(7) 0.0016(6)
C37 0.0229(9) 0.0219(8) 0.0172(8) 0.0102(7) 0.0067(7) 0.0029(6)
O3 0.0441(8) 0.0234(6) 0.0164(6) 0.0109(6) 0.0047(5) 0.0003(5)
N37 0.0308(8) 0.0185(7) 0.0135(7) 0.0093(6) 0.0064(6) 0.0027(5)
N47 0.0285(8) 0.0217(7) 0.0171(7) 0.0115(6) 0.0081(6) 0.0059(5)
C47 0.0232(9) 0.0224(9) 0.0172(8) 0.0097(7) 0.0066(7) 0.0013(6)
C41 0.0249(9) 0.0188(8) 0.0196(8) 0.0114(7) 0.0100(7) 0.0021(6)
C42 0.0244(9) 0.0219(8) 0.0203(8) 0.0102(7) 0.0074(7) -0.0014(6)
F42 0.0336(6) 0.0260(5) 0.0246(5) 0.0047(5) 0.0042(4) -0.0031(4)
C43 0.0321(10) 0.0172(8) 0.0328(10) 0.0103(7) 0.0180(8) 0.0038(7)
C44 0.0386(11) 0.0248(9) 0.0273(9) 0.0193(8) 0.0184(8) 0.0099(7)
C45 0.0306(10) 0.0294(9) 0.0203(8) 0.0180(8) 0.0083(7) 0.0050(7)
C46 0.0249(9) 0.0204(8) 0.0226(8) 0.0121(7) 0.0087(7) 0.0024(6)

loop_
_atom_type_symbol
_atom_type_description
_atom_type_scat_dispersion_real
_atom_type_scat_dispersion_imag
_atom_type_scat_source
C C 0.0033 0.0016 'International Tables Vol C Tables 4.2.6.8 and 6.1.1.4'
H H 0.0000 0.0000 'International Tables Vol C Tables 4.2.6.8 and 6.1.1.4'
F F 0.0171 0.0103 'International Tables Vol C Tables 4.2.6.8 and 6.1.1.4'
N N 0.0061 0.0033 'International Tables Vol C Tables 4.2.6.8 and 6.1.1.4'
O O 0.0106 0.0060 'International Tables Vol C Tables 4.2.6.8 and 6.1.1.4'

loop_
_geom_angle_atom_site_label_1
_geom_angle_atom_site_label_2
_geom_angle_atom_site_label_3
_geom_angle
_geom_angle_publ_flag
C12 N11 C16 116.00(14) no
N11 C12 C13 124.35(15) no
N11 C12 H12 117.8 no
C13 C12 H12 117.8 no
C12 C13 C14 118.84(15) no
C12 C13 H13 120.6 no
C14 C13 H13 120.6 no
C15 C14 C13 117.52(15) no
C15 C14 C17 116.98(14) no
C13 C14 C17 125.50(14) no
C16 C15 C14 119.43(15) no
C16 C15 H15 120.3 no
C14 C15 H15 120.3 no
N11 C16 C15 123.85(15) no
N11 C16 H16 118.1 no
C15 C16 H16 118.1 no
O1 C17 N17 123.09(14) no
O1 C17 C14 120.08(14) no
N17 C17 C14 116.83(13) no
C17 N17 N27 117.96(13) no
C17 N17 H17 121.8 no
N27 N17 H17 120.2 no
C27 N27 N17 115.93(13) no
N27 C27 C21 119.73(15) no
N27 C27 H27 120.1 no
C21 C27 H27 120.1 no
C22 C21 C26 116.48(15) no
C22 C21 C27 121.34(15) no
C26 C21 C27 122.18(15) no
F22 C22 C23 118.17(15) no
F22 C22 C21 117.85(15) no
C23 C22 C21 123.97(16) no
C24 C23 C22 118.17(16) no
C24 C23 H23 120.9 no
C22 C23 H23 120.9 no
C23 C24 C25 120.11(16) no
C23 C24 H24 119.9 no
C25 C24 H24 119.9 no
C26 C25 C24 120.40(16) no
C26 C25 H25 119.8 no
C24 C25 H25 119.8 no
C25 C26 C21 120.86(16) no
C25 C26 H26 119.6 no
C21 C26 H26 119.6 no
C32 N31 C36 116.74(14) no
N31 C32 C33 123.75(15) no
N31 C32 H32 118.1 no
C33 C32 H32 118.1 no
C34 C33 C32 118.59(14) no
C34 C33 H33 120.7 no
C32 C33 H33 120.7 no
C33 C34 C35 118.43(14) no
C33 C34 C37 123.97(14) no
C35 C34 C37 117.50(14) no
C36 C35 C34 118.91(15) no
C36 C35 H35 120.5 no
C34 C35 H35 120.5 no
N31 C36 C35 123.57(15) no
N31 C36 H36 118.2 no
C35 C36 H36 118.2 no
O3 C37 N37 123.96(14) no
O3 C37 C34 120.59(14) no
N37 C37 C34 115.43(13) no
C37 N37 N47 117.72(13) no
C37 N37 H37 122.0 no
N47 N37 H37 119.0 no
C47 N47 N37 115.75(13) no
N47 C47 C41 119.25(14) no
N47 C47 H47 120.4 no
C41 C47 H47 120.4 no
C42 C41 C46 116.52(14) no
C42 C41 C47 121.32(15) no
C46 C41 C47 122.14(15) no
F42 C42 C43 118.33(14) no
F42 C42 C41 117.95(14) no
C43 C42 C41 123.71(15) no
C42 C43 C44 118.20(15) no
C42 C43 H43 120.9 no
C44 C43 H43 120.9 no
C43 C44 C45 120.37(15) no
C43 C44 H44 119.8 no
C45 C44 H44 119.8 no
C46 C45 C44 120.08(16) no
C46 C45 H45 120.0 no
C44 C45 H45 120.0 no
C45 C46 C41 121.07(15) no
C45 C46 H46 119.5 no
C41 C46 H46 119.5 no

loop_
_geom_bond_atom_site_label_1
_geom_bond_atom_site_label_2
_geom_bond_distance
_geom_bond_publ_flag
N11 C12 1.337(2) no
N11 C16 1.339(2) no
C12 C13 1.383(2) no
C12 H12 0.95 no
C13 C14 1.389(2) no
C13 H13 0.95 no
C14 C15 1.384(2) no
C14 C17 1.504(2) no
C15 C16 1.383(2) no
C15 H15 0.95 no
C16 H16 0.95 no
C17 O1 1.2238(19) no
C17 N17 1.359(2) no
N17 N27 1.3779(19) no
N17 H17 0.8998 no
N27 C27 1.278(2) no
C27 C21 1.461(2) no
C27 H27 0.95 no
C21 C22 1.381(2) no
C21 C26 1.403(2) no
C22 F22 1.3665(19) no
C22 C23 1.380(2) no
C23 C24 1.379(3) no
C23 H23 0.95 no
C24 C25 1.389(3) no
C24 H24 0.95 no
C25 C26 1.381(2) no
C25 H25 0.95 no
C26 H26 0.95 no
N31 C32 1.340(2) no
N31 C36 1.345(2) no
C32 C33 1.388(2) no
C32 H32 0.95 no
C33 C34 1.387(2) no
C33 H33 0.95 no
C34 C35 1.388(2) no
C34 C37 1.504(2) no
C35 C36 1.382(2) no
C35 H35 0.95 no
C36 H36 0.95 no
C37 O3 1.2225(19) no
C37 N37 1.360(2) no
N37 N47 1.3859(17) no
N37 H37 0.90 no
N47 C47 1.275(2) no
C47 C41 1.465(2) no
C47 H47 0.95 no
C41 C42 1.389(2) no
C41 C46 1.400(2) no
C42 F42 1.3626(19) no
C42 C43 1.377(2) no
C43 C44 1.383(2) no
C43 H43 0.95 no
C44 C45 1.388(2) no
C44 H44 0.95 no
C45 C46 1.384(2) no
C45 H45 0.95 no
C46 H46 0.95 no

loop_
_geom_hbond_atom_site_label_D
_geom_hbond_atom_site_label_H
_geom_hbond_atom_site_label_A
_geom_hbond_site_symmetry_A
_geom_hbond_distance_DH
_geom_hbond_distance_HA
_geom_hbond_distance_DA
_geom_hbond_angle_DHA
_geom_hbond_publ_flag
N17 H17 N31 . 0.90 2.21 3.0895(19) 165 no
N37 H37 N11 1_565 0.90 2.19 3.0700(19) 165 no
C13 H13 N31 . 0.95 2.53 3.463(2) 167 no

loop_
_geom_torsion_atom_site_label_1
_geom_torsion_atom_site_label_2
_geom_torsion_atom_site_label_3
_geom_torsion_atom_site_label_4
_geom_torsion
_geom_torsion_publ_flag
C16 N11 C12 C13 0.9(3) no
N11 C12 C13 C14 -1.1(3) no
C12 C13 C14 C15 0.5(2) no
C12 C13 C14 C17 -179.41(15) no
C13 C14 C15 C16 0.1(2) no
C17 C14 C15 C16 -179.94(15) no
C12 N11 C16 C15 -0.2(2) no
C14 C15 C16 N11 -0.3(3) no
C15 C14 C17 O1 6.6(2) no
C13 C14 C17 O1 -173.48(16) no
C15 C14 C17 N17 -172.52(15) no
C13 C14 C17 N17 7.4(2) no
O1 C17 N17 N27 1.2(2) no
C14 C17 N17 N27 -179.74(13) no
C17 N17 N27 C27 -176.75(14) no
N17 N27 C27 C21 -179.75(14) no
N27 C27 C21 C22 169.03(16) no
N27 C27 C21 C26 -11.2(3) no
C26 C21 C22 F22 -179.89(15) no
C27 C21 C22 F22 -0.1(2) no
C26 C21 C22 C23 1.2(3) no
C27 C21 C22 C23 -179.05(16) no
F22 C22 C23 C24 -179.77(15) no
C21 C22 C23 C24 -0.9(3) no
C22 C23 C24 C25 0.0(3) no
C23 C24 C25 C26 0.5(3) no
C24 C25 C26 C21 -0.1(3) no
C22 C21 C26 C25 -0.7(2) no
C27 C21 C26 C25 179.58(16) no
C36 N31 C32 C33 1.0(3) no
N31 C32 C33 C34 -0.8(3) no
C32 C33 C34 C35 -0.2(2) no
C32 C33 C34 C37 -176.37(16) no
C33 C34 C35 C36 0.8(2) no
C37 C34 C35 C36 177.30(15) no
C32 N31 C36 C35 -0.3(3) no
C34 C35 C36 N31 -0.7(3) no
C33 C34 C37 O3 153.48(17) no
C35 C34 C37 O3 -22.8(2) no
C33 C34 C37 N37 -24.9(2) no
C35 C34 C37 N37 158.88(15) no
O3 C37 N37 N47 0.1(3) no
C34 C37 N37 N47 178.37(14) no
C37 N37 N47 C47 -171.32(15) no
N37 N47 C47 C41 -179.08(14) no
N47 C47 C41 C42 -163.00(16) no
N47 C47 C41 C46 15.4(3) no
C46 C41 C42 F42 179.85(14) no
C47 C41 C42 F42 -1.6(2) no
C46 C41 C42 C43 -1.7(3) no
C47 C41 C42 C43 176.82(16) no
F42 C42 C43 C44 178.04(15) no
C41 C42 C43 C44 -0.4(3) no
C42 C43 C44 C45 1.7(3) no
C43 C44 C45 C46 -0.9(3) no
C44 C45 C46 C41 -1.3(3) no
C42 C41 C46 C45 2.6(2) no
C47 C41 C46 C45 -175.96(16) no

loop_
_cod_related_entry_id
_cod_related_entry_database
_cod_related_entry_code
1 ChemSpider 5208854
